data_4027954
loop_
_publ_author_name
'Rivka R. R. Taylor'
'Robert A. Batey'

_publ_section_title
;
 A Hetero Diels-Alder Approach to the Synthesis of Chromans
 (3,4-Dihydrobenzopyrans) Using Oxonium Ion Chemistry: The Oxa-Povarov
 Reaction
;
_journal_name_full 'Journal of Organic Chemistry'
_journal_page_first 1404
_journal_page_last 1420
_journal_paper_doi 10.1021/jo302328s
_journal_volume 78
_journal_year 2013
_chemical_absolute_configuration unk
_chemical_formula_moiety 'C20 H17 N O'
_chemical_formula_sum 'C20 H17 N O'
_chemical_formula_weight 287.35
_chemical_name_systematic
; 
 ? 
;
_space_group_IT_number 33
_symmetry_cell_setting orthorhombic
_symmetry_space_group_name_Hall 'P 2c -2n'
_symmetry_space_group_name_H-M 'P n a 21'
_atom_sites_solution_hydrogens geom
_atom_sites_solution_primary direct
_atom_sites_solution_secondary difmap
_audit_creation_method SHELXL-97
_cell_angle_alpha 90.00
_cell_angle_beta 90.00
_cell_angle_gamma 90.00
_cell_formula_units_Z 8
_cell_length_a 18.6617(10)
_cell_length_b 5.4269(8)
_cell_length_c 29.7664(13)
_cell_measurement_reflns_used 15893
_cell_measurement_temperature 150(1)
_cell_measurement_theta_max 27.5
_cell_measurement_theta_min 3.0
_cell_volume 3014.6(5)
_computing_cell_refinement 'Denzo-SMN (Otwinowski & Minor, 1997)'
_computing_data_collection 'Collect (Nonius B.V., 1997-2002)'
_computing_data_reduction Denzo-SMN
_computing_molecular_graphics 'PLATON (Spek, 2009)'
_computing_publication_material 'SHELXTL V6.1'
_computing_structure_refinement 'SHELXTL V6.1 (Sheldrick, 2008)'
_computing_structure_solution 'SIR-92 (Altomare et al., 1994)'
_diffrn_ambient_temperature 150(1)
_diffrn_detector_area_resol_mean 9
_diffrn_measured_fraction_theta_full 0.992
_diffrn_measured_fraction_theta_max 0.992
_diffrn_measurement_device_type 'Nonius KappaCCCD'
_diffrn_measurement_method '\f scans and \w scans with \k offsets'
_diffrn_radiation_monochromator graphite
_diffrn_radiation_source 'fine-focus sealed tube'
_diffrn_radiation_type MoK\a
_diffrn_radiation_wavelength 0.71073
_diffrn_reflns_av_R_equivalents 0.0593
_diffrn_reflns_av_sigmaI/netI 0.0521
_diffrn_reflns_limit_h_max 24
_diffrn_reflns_limit_h_min -23
_diffrn_reflns_limit_k_max 7
_diffrn_reflns_limit_k_min -5
_diffrn_reflns_limit_l_max 26
_diffrn_reflns_limit_l_min -38
_diffrn_reflns_number 15893
_diffrn_reflns_theta_full 27.50
_diffrn_reflns_theta_max 27.50
_diffrn_reflns_theta_min 3.00
_exptl_absorpt_coefficient_mu 0.078
_exptl_absorpt_correction_T_max 0.994
_exptl_absorpt_correction_T_min 0.753
_exptl_absorpt_correction_type multi-scan
_exptl_absorpt_process_details
;
multi-scan from symmetry-related measurements 
 Sortav (Blessing 1995)
;
_exptl_crystal_colour colourless
_exptl_crystal_density_diffrn 1.266
_exptl_crystal_description block
_exptl_crystal_F_000 1216
_exptl_crystal_size_max 0.35
_exptl_crystal_size_mid 0.20
_exptl_crystal_size_min 0.16
_refine_diff_density_max 0.182
_refine_diff_density_min -0.217
_refine_diff_density_rms 0.047
_refine_ls_extinction_method none
_refine_ls_goodness_of_fit_ref 1.042
_refine_ls_hydrogen_treatment constr
_refine_ls_matrix_type full
_refine_ls_number_parameters 397
_refine_ls_number_reflns 3486
_refine_ls_number_restraints 1
_refine_ls_restrained_S_all 1.042
_refine_ls_R_factor_all 0.0872
_refine_ls_R_factor_gt 0.0489
_refine_ls_shift/su_max 0.000
_refine_ls_shift/su_mean 0.000
_refine_ls_structure_factor_coef Fsqd
_refine_ls_weighting_details 'calc w=1/[\s^2^(Fo^2^)+(0.0790P)^2^] where P=(Fo^2^+2Fc^2^)/3'
_refine_ls_weighting_scheme calc
_refine_ls_wR_factor_gt 0.1126
_refine_ls_wR_factor_ref 0.1348
_reflns_number_gt 2405
_reflns_number_total 3486
_reflns_threshold_expression I>2\s(I)
_cod_data_source_file jo302328s_si_002.cif
_cod_data_source_block k09232a
_cod_database_code 4027954

loop_
_symmetry_equiv_pos_as_xyz
'x, y, z'
'-x, -y, z+1/2'
'x+1/2, -y+1/2, z'
'-x+1/2, y+1/2, z+1/2'

loop_
_atom_site_label
_atom_site_type_symbol
_atom_site_fract_x
_atom_site_fract_y
_atom_site_fract_z
_atom_site_U_iso_or_equiv
_atom_site_adp_type
_atom_site_occupancy
_atom_site_symmetry_multiplicity
_atom_site_calc_flag
_atom_site_refinement_flags
O1A O 0.48303(15) 0.4739(4) 0.28253(9) 0.0378(6) Uani 1 1 d .
N1A N 0.35585(19) 0.0147(5) 0.31663(12) 0.0408(8) Uani 1 1 d .
C1A C 0.5324(2) 0.6394(6) 0.29856(12) 0.0320(8) Uani 1 1 d .
C2A C 0.5632(3) 0.7889(8) 0.2659(3) 0.0362(12) Uani 1 1 d .
H2AA H 0.5499 0.7713 0.2352 0.043 Uiso 1 1 calc R
C3A C 0.6138(2) 0.9646(6) 0.27849(13) 0.0365(8) Uani 1 1 d .
H3AA H 0.6351 1.0670 0.2563 0.044 Uiso 1 1 calc R
C4A C 0.6334(2) 0.9910(6) 0.32292(14) 0.0388(9) Uani 1 1 d .
H4AA H 0.6683 1.1097 0.3314 0.047 Uiso 1 1 calc R
C5A C 0.6015(2) 0.8419(8) 0.35504(13) 0.0350(8) Uani 1 1 d .
H5AA H 0.6151 0.8609 0.3856 0.042 Uiso 1 1 calc R
C6A C 0.5502(2) 0.6654(8) 0.34409(12) 0.0317(8) Uani 1 1 d .
C7A C 0.5123(2) 0.5094(6) 0.37896(13) 0.0328(8) Uani 1 1 d .
H7AA H 0.5417 0.3577 0.3840 0.039 Uiso 1 1 calc R
C8A C 0.4406(2) 0.4301(7) 0.35948(12) 0.0317(8) Uani 1 1 d .
H8AA H 0.4166 0.3149 0.3804 0.038 Uiso 1 1 calc R
H8AB H 0.4094 0.5760 0.3556 0.038 Uiso 1 1 calc R
C9A C 0.4518(3) 0.3049(8) 0.31440(19) 0.0335(10) Uani 1 1 d .
H9AA H 0.4853 0.1628 0.3186 0.040 Uiso 1 1 calc R
C10A C 0.3825(3) 0.2103(8) 0.2952(2) 0.0331(11) Uani 1 1 d .
C11A C 0.3483(2) 0.3206(9) 0.25903(15) 0.0376(9) Uani 1 1 d .
H11A H 0.3693 0.4568 0.2439 0.045 Uiso 1 1 calc R
C12A C 0.2829(4) 0.2277(8) 0.2455(3) 0.0422(16) Uani 1 1 d .
H12A H 0.2580 0.3014 0.2211 0.051 Uiso 1 1 calc R
C13A C 0.2541(2) 0.0309(7) 0.26712(15) 0.0417(9) Uani 1 1 d .
H13A H 0.2091 -0.0352 0.2582 0.050 Uiso 1 1 calc R
C14A C 0.2924(2) -0.0712(7) 0.30270(15) 0.0451(10) Uani 1 1 d .
H14A H 0.2725 -0.2092 0.3179 0.054 Uiso 1 1 calc R
C15A C 0.5027(2) 0.6360(7) 0.42395(13) 0.0328(9) Uani 1 1 d .
C16A C 0.5323(2) 0.5353(7) 0.46279(14) 0.0401(9) Uani 1 1 d .
H16A H 0.5600 0.3888 0.4610 0.048 Uiso 1 1 calc R
C17A C 0.5214(3) 0.6482(10) 0.50433(16) 0.0479(12) Uani 1 1 d .
H17A H 0.5417 0.5785 0.5307 0.058 Uiso 1 1 calc R
C18A C 0.4816(3) 0.8592(9) 0.50710(16) 0.0484(12) Uani 1 1 d .
H18A H 0.4748 0.9366 0.5354 0.058 Uiso 1 1 calc R
C19A C 0.4513(2) 0.9607(7) 0.46900(15) 0.0453(10) Uani 1 1 d .
H19A H 0.4234 1.1068 0.4712 0.054 Uiso 1 1 calc R
C20A C 0.4616(3) 0.8495(7) 0.42778(15) 0.0404(10) Uani 1 1 d .
H20A H 0.4403 0.9192 0.4017 0.048 Uiso 1 1 calc R
O1B O 0.76708(15) 1.5289(4) 0.63899(9) 0.0377(6) Uani 1 1 d .
N1B N 0.89150(18) 1.9964(5) 0.60427(12) 0.0404(8) Uani 1 1 d .
C1B C 0.7170(2) 1.3631(6) 0.62364(13) 0.0333(8) Uani 1 1 d .
C2B C 0.6867(4) 1.2148(8) 0.6562(3) 0.0392(14) Uani 1 1 d .
H2BA H 0.7008 1.2344 0.6866 0.047 Uiso 1 1 calc R
C3B C 0.6367(2) 1.0394(7) 0.64524(13) 0.0386(9) Uani 1 1 d .
H3BA H 0.6167 0.9371 0.6679 0.046 Uiso 1 1 calc R
C4B C 0.6155(2) 1.0129(6) 0.60065(14) 0.0375(9) Uani 1 1 d .
H4BA H 0.5802 0.8944 0.5927 0.045 Uiso 1 1 calc R
C5B C 0.6463(2) 1.1611(8) 0.56809(13) 0.0360(8) Uani 1 1 d .
H5BA H 0.6315 1.1424 0.5377 0.043 Uiso 1 1 calc R
C6B C 0.6982(2) 1.3364(8) 0.57831(12) 0.0317(8) Uani 1 1 d .
C7B C 0.7347(2) 1.4922(6) 0.54275(12) 0.0306(8) Uani 1 1 d .
H7BA H 0.7047 1.6426 0.5379 0.037 Uiso 1 1 calc R
C8B C 0.8074(2) 1.5761(6) 0.56174(12) 0.0326(8) Uani 1 1 d .
H8BA H 0.8393 1.4317 0.5654 0.039 Uiso 1 1 calc R
H8BB H 0.8304 1.6922 0.5405 0.039 Uiso 1 1 calc R
C9B C 0.7967(3) 1.7008(8) 0.60679(19) 0.0323(10) Uani 1 1 d .
H9BA H 0.7627 1.8416 0.6030 0.039 Uiso 1 1 calc R
C10B C 0.8660(3) 1.7965(8) 0.6259(2) 0.0332(11) Uani 1 1 d .
C11B C 0.9019(2) 1.6855(9) 0.66104(15) 0.0381(10) Uani 1 1 d .
H11B H 0.8828 1.5426 0.6750 0.046 Uiso 1 1 calc R
C12B C 0.9662(4) 1.7849(9) 0.6757(3) 0.0436(15) Uani 1 1 d .
H12B H 0.9908 1.7171 0.7008 0.052 Uiso 1 1 calc R
C13B C 0.9937(2) 1.9861(7) 0.65274(15) 0.0431(10) Uani 1 1 d .
H13B H 1.0388 2.0540 0.6608 0.052 Uiso 1 1 calc R
C14B C 0.9545(2) 2.0853(7) 0.61816(15) 0.0443(10) Uani 1 1 d .
H14B H 0.9733 2.2258 0.6032 0.053 Uiso 1 1 calc R
C15B C 0.7442(2) 1.3666(6) 0.49784(13) 0.0320(9) Uani 1 1 d .
C16B C 0.7849(3) 1.1520(8) 0.49428(14) 0.0376(10) Uani 1 1 d .
H16B H 0.8054 1.0816 0.5205 0.045 Uiso 1 1 calc R
C17B C 0.7958(2) 1.0401(7) 0.45300(15) 0.0436(10) Uani 1 1 d .
H17B H 0.8235 0.8936 0.4511 0.052 Uiso 1 1 calc R
C18B C 0.7662(3) 1.1423(9) 0.41456(16) 0.0459(12) Uani 1 1 d .
H18B H 0.7741 1.0673 0.3861 0.055 Uiso 1 1 calc R
C19B C 0.7255(3) 1.3525(9) 0.41771(16) 0.0453(11) Uani 1 1 d .
H19B H 0.7044 1.4207 0.3915 0.054 Uiso 1 1 calc R
C20B C 0.7150(2) 1.4659(7) 0.45895(13) 0.0383(9) Uani 1 1 d .
H20B H 0.6875 1.6129 0.4606 0.046 Uiso 1 1 calc R

loop_
_atom_site_aniso_label
_atom_site_aniso_U_11
_atom_site_aniso_U_22
_atom_site_aniso_U_33
_atom_site_aniso_U_23
_atom_site_aniso_U_13
_atom_site_aniso_U_12
O1A 0.0381(16) 0.0452(14) 0.0302(15) -0.0010(11) 0.0024(11) -0.0110(12)
N1A 0.043(2) 0.0381(17) 0.042(2) 0.0034(14) 0.0016(16) -0.0029(14)
C1A 0.0293(19) 0.035(2) 0.032(2) -0.0042(16) 0.0045(16) -0.0023(15)
C2A 0.034(3) 0.047(2) 0.027(3) 0.003(2) 0.001(2) 0.000(2)
C3A 0.035(2) 0.041(2) 0.033(2) 0.0024(16) 0.0045(16) -0.0027(16)
C4A 0.032(2) 0.046(2) 0.038(2) -0.0003(17) -0.0017(17) -0.0050(16)
C5A 0.034(2) 0.041(2) 0.030(2) -0.0012(19) 0.0003(17) 0.0024(19)
C6A 0.031(2) 0.031(2) 0.033(2) -0.0003(18) 0.0005(16) 0.0041(18)
C7A 0.0335(19) 0.0300(19) 0.035(2) 0.0017(15) 0.0025(17) 0.0049(14)
C8A 0.0334(19) 0.0326(17) 0.029(2) 0.0004(15) 0.0019(15) -0.0025(15)
C9A 0.038(3) 0.0300(16) 0.033(2) 0.000(2) 0.0005(19) -0.001(2)
C10A 0.035(3) 0.0371(19) 0.027(3) -0.003(2) 0.002(2) 0.002(2)
C11A 0.038(2) 0.041(2) 0.034(3) -0.002(2) 0.0006(18) 0.000(2)
C12A 0.038(3) 0.052(3) 0.037(4) 0.000(2) 0.001(3) 0.0038(19)
C13A 0.034(2) 0.047(2) 0.044(2) -0.0091(19) 0.0011(18) -0.0050(17)
C14A 0.048(3) 0.039(2) 0.049(3) -0.0023(19) 0.005(2) -0.0086(18)
C15A 0.033(2) 0.036(2) 0.029(2) 0.0012(16) 0.0040(18) -0.0050(17)
C16A 0.037(2) 0.046(2) 0.038(2) 0.0007(18) -0.0028(18) -0.0013(17)
C17A 0.047(3) 0.065(3) 0.031(3) -0.004(2) -0.002(2) -0.003(3)
C18A 0.046(3) 0.064(3) 0.035(3) -0.014(2) 0.004(2) -0.008(2)
C19A 0.045(2) 0.042(2) 0.049(3) -0.008(2) 0.009(2) -0.0034(18)
C20A 0.044(3) 0.036(3) 0.041(2) -0.0008(19) 0.000(2) -0.0017(19)
O1B 0.0406(16) 0.0419(14) 0.0305(14) 0.0003(11) 0.0016(11) -0.0087(12)
N1B 0.040(2) 0.0396(17) 0.042(2) 0.0011(14) -0.0027(16) -0.0054(14)
C1B 0.0305(19) 0.036(2) 0.033(2) -0.0033(16) 0.0002(16) -0.0001(15)
C2B 0.038(3) 0.045(2) 0.035(3) -0.001(2) 0.005(2) -0.003(2)
C3B 0.037(2) 0.045(2) 0.034(2) 0.0063(17) 0.0061(17) -0.0012(17)
C4B 0.033(2) 0.037(2) 0.042(2) 0.0016(16) 0.0019(17) -0.0011(15)
C5B 0.032(2) 0.041(2) 0.035(2) 0.0004(19) -0.0032(17) 0.0044(18)
C6B 0.029(2) 0.036(2) 0.030(2) 0.0003(18) 0.0002(16) 0.0061(18)
C7B 0.0326(19) 0.0337(19) 0.0254(18) 0.0009(15) -0.0017(15) 0.0033(14)
C8B 0.041(2) 0.0307(17) 0.0264(19) 0.0020(15) 0.0012(15) 0.0023(16)
C9B 0.036(2) 0.0336(16) 0.028(2) 0.003(2) 0.0027(18) 0.001(2)
C10B 0.033(2) 0.0318(17) 0.035(3) -0.006(2) 0.006(2) -0.001(2)
C11B 0.041(3) 0.041(2) 0.033(2) 0.004(2) 0.0012(19) -0.001(2)
C12B 0.045(4) 0.051(3) 0.035(4) -0.003(3) -0.009(3) -0.001(2)
C13B 0.036(2) 0.050(2) 0.043(2) -0.0067(19) -0.0015(18) -0.0063(18)
C14B 0.040(2) 0.0432(19) 0.050(3) 0.0007(19) 0.0032(19) -0.0046(18)
C15B 0.032(2) 0.032(2) 0.032(2) -0.0008(16) -0.0013(18) -0.0033(17)
C16B 0.046(3) 0.035(2) 0.032(2) 0.0024(18) 0.003(2) 0.003(2)
C17B 0.043(2) 0.043(2) 0.045(3) -0.0109(19) 0.0038(19) 0.0012(18)
C18B 0.041(3) 0.062(3) 0.035(3) -0.014(2) 0.002(2) -0.005(2)
C19B 0.043(3) 0.060(3) 0.033(2) 0.000(2) -0.005(2) 0.001(2)
C20B 0.035(2) 0.047(2) 0.033(2) -0.0011(17) 0.0004(17) 0.0011(16)

loop_
_atom_type_symbol
_atom_type_description
_atom_type_scat_dispersion_real
_atom_type_scat_dispersion_imag
_atom_type_scat_source
C C 0.0033 0.0016 'International Tables Vol C Tables 4.2.6.8 and 6.1.1.4'
H H 0.0000 0.0000 'International Tables Vol C Tables 4.2.6.8 and 6.1.1.4'
N N 0.0061 0.0033 'International Tables Vol C Tables 4.2.6.8 and 6.1.1.4'
O O 0.0106 0.0060 'International Tables Vol C Tables 4.2.6.8 and 6.1.1.4'

loop_
_geom_angle_atom_site_label_1
_geom_angle_atom_site_label_2
_geom_angle_atom_site_label_3
_geom_angle
C1A O1A C9A 117.3(3)
C10A N1A C14A 117.3(4)
O1A C1A C2A 114.6(4)
O1A C1A C6A 124.1(3)
C2A C1A C6A 121.2(4)
C1A C2A C3A 119.4(6)
C4A C3A C2A 120.6(5)
C3A C4A C5A 119.1(4)
C4A C5A C6A 122.3(4)
C5A C6A C1A 117.3(3)
C5A C6A C7A 123.0(3)
C1A C6A C7A 119.7(3)
C6A C7A C15A 114.0(3)
C6A C7A C8A 107.9(3)
C15A C7A C8A 111.2(3)
C9A C8A C7A 110.0(3)
O1A C9A C10A 108.3(4)
O1A C9A C8A 110.7(3)
C10A C9A C8A 111.8(4)
N1A C10A C11A 122.8(5)
N1A C10A C9A 114.2(5)
C11A C10A C9A 122.9(5)
C12A C11A C10A 118.4(5)
C13A C12A C11A 120.0(7)
C12A C13A C14A 118.0(5)
N1A C14A C13A 123.5(4)
C16A C15A C20A 118.4(3)
C16A C15A C7A 120.6(4)
C20A C15A C7A 120.9(3)
C15A C16A C17A 120.4(4)
C18A C17A C16A 120.0(4)
C17A C18A C19A 120.5(4)
C20A C19A C18A 119.9(4)
C19A C20A C15A 120.8(4)
C1B O1B C9B 117.5(3)
C14B N1B C10B 117.0(4)
O1B C1B C2B 115.2(4)
O1B C1B C6B 123.8(3)
C2B C1B C6B 120.9(4)
C3B C2B C1B 121.1(7)
C2B C3B C4B 119.4(5)
C5B C4B C3B 119.3(4)
C4B C5B C6B 122.2(4)
C5B C6B C1B 117.1(4)
C5B C6B C7B 122.8(3)
C1B C6B C7B 120.2(4)
C15B C7B C6B 114.7(3)
C15B C7B C8B 110.8(3)
C6B C7B C8B 107.7(3)
C9B C8B C7B 110.0(3)
O1B C9B C10B 107.5(4)
O1B C9B C8B 110.4(3)
C10B C9B C8B 112.0(4)
N1B C10B C11B 122.8(5)
N1B C10B C9B 113.6(5)
C11B C10B C9B 123.5(5)
C10B C11B C12B 119.3(5)
C11B C12B C13B 118.1(7)
C14B C13B C12B 118.8(5)
N1B C14B C13B 124.0(4)
C20B C15B C16B 118.3(3)
C20B C15B C7B 121.1(3)
C16B C15B C7B 120.5(3)
C17B C16B C15B 120.9(4)
C16B C17B C18B 119.9(4)
C19B C18B C17B 119.7(4)
C18B C19B C20B 120.5(4)
C19B C20B C15B 120.7(4)

loop_
_geom_bond_atom_site_label_1
_geom_bond_atom_site_label_2
_geom_bond_distance
O1A C1A 1.373(4)
O1A C9A 1.442(6)
N1A C10A 1.335(6)
N1A C14A 1.338(5)
C1A C2A 1.391(7)
C1A C6A 1.403(5)
C2A C3A 1.393(7)
C3A C4A 1.379(6)
C4A C5A 1.387(5)
C5A C6A 1.392(6)
C6A C7A 1.515(5)
C7A C15A 1.516(5)
C7A C8A 1.520(5)
C8A C9A 1.518(7)
C9A C10A 1.504(7)
C10A C11A 1.387(7)
C11A C12A 1.381(8)
C12A C13A 1.358(8)
C13A C14A 1.393(6)
C15A C16A 1.393(6)
C15A C20A 1.394(7)
C16A C17A 1.395(6)
C17A C18A 1.367(8)
C18A C19A 1.382(7)
C19A C20A 1.381(6)
O1B C1B 1.376(4)
O1B C9B 1.447(6)
N1B C14B 1.336(5)
N1B C10B 1.348(6)
C1B C2B 1.380(8)
C1B C6B 1.401(5)
C2B C3B 1.373(7)
C3B C4B 1.392(6)
C4B C5B 1.385(6)
C5B C6B 1.392(6)
C6B C7B 1.516(5)
C7B C15B 1.511(5)
C7B C8B 1.539(6)
C8B C9B 1.515(6)
C9B C10B 1.505(8)
C10B C11B 1.381(7)
C11B C12B 1.386(8)
C12B C13B 1.387(8)
C13B C14B 1.373(6)
C15B C20B 1.388(5)
C15B C16B 1.394(6)
C16B C17B 1.386(6)
C17B C18B 1.386(7)
C18B C19B 1.373(7)
C19B C20B 1.387(6)
